data_7205586
loop_
_publ_author_name
'Kole, Goutam Kumar'
'Tan, Geok Kheng'
'Vittal, Jagadese J.'

_publ_section_title
;
 Crystal engineering studies on the salts of
 trans-4,4&#x2032;-stilbenedicarboxylic acid in the context of solid
 state [2 + 2] cycloaddition reaction
;
_journal_issue 9
_journal_name_full CrystEngComm
_journal_page_first 3138
_journal_paper_doi 10.1039/c0ce00224k
_journal_volume 13
_journal_year 2011
_chemical_formula_sum 'C20 H24 N2 O4 S2'
_chemical_formula_weight 420.53
_chemical_name_systematic
;
?
;
_space_group_IT_number 2
_symmetry_cell_setting triclinic
_symmetry_space_group_name_Hall '-P 1'
_symmetry_space_group_name_H-M 'P -1'
_atom_sites_solution_hydrogens geom
_atom_sites_solution_primary direct
_atom_sites_solution_secondary difmap
_audit_creation_method SHELXL-97
_cell_angle_alpha 71.1670(10)
_cell_angle_beta 75.9040(10)
_cell_angle_gamma 67.6480(10)
_cell_formula_units_Z 2
_cell_length_a 8.9392(4)
_cell_length_b 10.5683(5)
_cell_length_c 12.3610(6)
_cell_measurement_reflns_used 9652
_cell_measurement_temperature 100(2)
_cell_measurement_theta_max 27.49
_cell_measurement_theta_min 2.41
_cell_volume 1012.43(8)
_computing_cell_refinement 'Bruker SMART'
_computing_data_collection 'Bruker SMART'
_computing_data_reduction 'Bruker SAINT'
_computing_molecular_graphics 'Bruker SHELXTL'
_computing_publication_material 'Bruker SHELXTL'
_computing_structure_refinement 'SHELXL-97 (Sheldrick, 1997)'
_computing_structure_solution 'SHELXS-97 (Sheldrick, 1990)'
_diffrn_ambient_temperature 100(2)
_diffrn_measured_fraction_theta_full 0.998
_diffrn_measured_fraction_theta_max 0.998
_diffrn_measurement_device_type 'CCD area detector'
_diffrn_measurement_method 'phi and omega scans'
_diffrn_radiation_monochromator graphite
_diffrn_radiation_source 'fine-focus sealed tube'
_diffrn_radiation_type MoK\a
_diffrn_radiation_wavelength 0.71073
_diffrn_reflns_av_R_equivalents 0.0228
_diffrn_reflns_av_sigmaI/netI 0.0225
_diffrn_reflns_limit_h_max 11
_diffrn_reflns_limit_h_min -11
_diffrn_reflns_limit_k_max 13
_diffrn_reflns_limit_k_min -13
_diffrn_reflns_limit_l_max 16
_diffrn_reflns_limit_l_min -15
_diffrn_reflns_number 13335
_diffrn_reflns_theta_full 27.49
_diffrn_reflns_theta_max 27.49
_diffrn_reflns_theta_min 1.76
_exptl_absorpt_coefficient_mu 0.292
_exptl_absorpt_correction_T_max 0.9175
_exptl_absorpt_correction_T_min 0.7208
_exptl_absorpt_correction_type multi-scan
_exptl_absorpt_process_details 'SADABS (Sheldrick, 2005)'
_exptl_crystal_colour Yellow
_exptl_crystal_density_diffrn 1.379
_exptl_crystal_density_meas ?
_exptl_crystal_density_method 'not measured'
_exptl_crystal_description Block
_exptl_crystal_F_000 444
_exptl_crystal_size_max 1.20
_exptl_crystal_size_mid 0.46
_exptl_crystal_size_min 0.30
_refine_diff_density_max 0.486
_refine_diff_density_min -0.210
_refine_diff_density_rms 0.058
_refine_ls_extinction_method none
_refine_ls_goodness_of_fit_ref 1.035
_refine_ls_hydrogen_treatment constr
_refine_ls_matrix_type full
_refine_ls_number_parameters 255
_refine_ls_number_reflns 4634
_refine_ls_number_restraints 0
_refine_ls_restrained_S_all 1.035
_refine_ls_R_factor_all 0.0332
_refine_ls_R_factor_gt 0.0320
_refine_ls_shift/su_max 0.001
_refine_ls_shift/su_mean 0.000
_refine_ls_structure_factor_coef Fsqd
_refine_ls_weighting_details 'calc w=1/[\s^2^(Fo^2^)+(0.0503P)^2^+0.4431P] where P=(Fo^2^+2Fc^2^)/3'
_refine_ls_weighting_scheme calc
_refine_ls_wR_factor_gt 0.0866
_refine_ls_wR_factor_ref 0.0877
_reflns_number_gt 4425
_reflns_number_total 4634
_reflns_threshold_expression >2sigma(I)
_cod_data_source_file c0ce00224k.txt
_cod_data_source_block compound_5
_cod_depositor_comments
;
The following automatic conversions were performed:
'_symmetry_cell_setting' value 'Triclinic' changed to 'triclinic'
according to '/home/saulius/struct/CIF-dictionaries/cif_core.dic'
dictionary named 'cif_core.dic' version 2.4.1 from
2010-06-29.

'_exptl_absorpt_correction_type' value 'Multi-scan' changed
to 'multi-scan' according to
'/home/saulius/struct/CIF-dictionaries/cif_core.dic' dictionary named
'cif_core.dic' version 2.4.1 from 2010-06-29.

Automatic conversion script
Id: cif_fix_enum 1555 2011-01-17 13:19:09Z saulius 

The following automatic conversions were performed:

'_exptl_crystal_density_meas' value 'Not Measured' was changed to '?'
- the value is perceived as not measured.

Automatic conversion script
Id: cif_fix_values 3008 2015-01-20 13:52:24Z robertas 
;
_cod_original_sg_symbol_H-M P-1
_cod_database_code 7205586

loop_
_symmetry_equiv_pos_as_xyz
'x, y, z'
'-x, -y, -z'

loop_
_atom_site_label
_atom_site_type_symbol
_atom_site_fract_x
_atom_site_fract_y
_atom_site_fract_z
_atom_site_U_iso_or_equiv
_atom_site_adp_type
_atom_site_occupancy
_atom_site_symmetry_multiplicity
_atom_site_calc_flag
_atom_site_refinement_flags
_atom_site_disorder_assembly
_atom_site_disorder_group
S1 S 0.76747(3) 0.20419(3) 0.85970(2) 0.01595(9) Uani 1 1 d . . .
S2 S 0.54610(3) 0.25206(3) 0.95960(2) 0.01505(9) Uani 1 1 d . . .
N1 N 0.92153(12) -0.12428(10) 0.98051(9) 0.0160(2) Uani 1 1 d . . .
H1A H 1.0051 -0.1011 0.9292 0.024 Uiso 1 1 calc R . .
H1B H 0.9524 -0.2198 1.0105 0.024 Uiso 1 1 calc R . .
H1C H 0.8958 -0.0808 1.0384 0.024 Uiso 1 1 calc R . .
N2 N 0.43248(12) 0.59146(10) 0.85708(8) 0.01419(19) Uani 1 1 d . . .
H2A H 0.3574 0.5792 0.9207 0.021 Uiso 1 1 calc R . .
H2B H 0.4016 0.6837 0.8161 0.021 Uiso 1 1 calc R . .
H2C H 0.5317 0.5674 0.8793 0.021 Uiso 1 1 calc R . .
O3 O 0.74356(10) 0.48069(9) 0.92719(7) 0.01717(18) Uani 1 1 d . . .
O4 O 1.01409(10) 0.40069(9) 0.92724(8) 0.01790(18) Uani 1 1 d . . .
C9 C 0.88595(14) 0.48704(12) 0.88859(10) 0.0133(2) Uani 1 1 d . . .
C10 C 0.90410(14) 0.60890(12) 0.78731(10) 0.0135(2) Uani 1 1 d . . .
C11 C 1.02601(14) 0.66556(12) 0.77905(10) 0.0144(2) Uani 1 1 d . . .
H11 H 1.0960 0.6263 0.8368 0.017 Uiso 1 1 calc R . .
C12 C 1.04583(14) 0.77807(12) 0.68774(10) 0.0153(2) Uani 1 1 d . . .
H12 H 1.1282 0.8161 0.6838 0.018 Uiso 1 1 calc R . .
C13 C 0.94467(14) 0.83633(12) 0.60074(10) 0.0151(2) Uani 1 1 d . . .
C14 C 0.82657(15) 0.77592(12) 0.60761(10) 0.0169(2) Uani 1 1 d . . .
H14 H 0.7605 0.8112 0.5478 0.020 Uiso 1 1 calc R . .
C15 C 0.80488(14) 0.66503(12) 0.70093(10) 0.0161(2) Uani 1 1 d . . .
H15 H 0.7217 0.6274 0.7057 0.019 Uiso 1 1 calc R . .
C16 C 0.95483(15) 0.95999(13) 0.50491(10) 0.0177(2) Uani 1 1 d . . .
H16 H 0.8918 0.9853 0.4448 0.021 Uiso 1 1 calc R . .
C17 C 0.77201(15) 0.05123(13) 0.81978(11) 0.0195(2) Uani 1 1 d . . .
H17A H 0.6743 0.0774 0.7826 0.023 Uiso 1 1 calc R . .
H17B H 0.8695 0.0259 0.7623 0.023 Uiso 1 1 calc R . .
C18 C 0.77606(15) -0.07703(13) 0.92055(11) 0.0192(2) Uani 1 1 d . . .
H18A H 0.6756 -0.0541 0.9762 0.023 Uiso 1 1 calc R . .
H18B H 0.7777 -0.1554 0.8925 0.023 Uiso 1 1 calc R . .
C19 C 0.40900(14) 0.36397(12) 0.85318(11) 0.0171(2) Uani 1 1 d . . .
H19A H 0.4166 0.3091 0.7994 0.020 Uiso 1 1 calc R . .
H19B H 0.2956 0.3887 0.8933 0.020 Uiso 1 1 calc R . .
C20 C 0.44350(14) 0.49981(12) 0.78355(10) 0.0158(2) Uani 1 1 d . . .
H20A H 0.5543 0.4757 0.7392 0.019 Uiso 1 1 calc R . .
H20B H 0.3644 0.5535 0.7276 0.019 Uiso 1 1 calc R . .
O1 O 0.15880(11) -0.01290(9) 0.83892(8) 0.02013(19) Uani 1 1 d . . .
O2 O 0.36211(11) -0.13363(9) 0.72644(8) 0.01957(19) Uani 1 1 d . . .
C1 C 0.27594(14) -0.02265(12) 0.75683(10) 0.0150(2) Uani 1 1 d . . .
C2 C 0.31260(14) 0.11236(12) 0.68900(10) 0.0143(2) Uani 1 1 d . . .
C3 C 0.46577(15) 0.10546(13) 0.62346(11) 0.0175(2) Uani 1 1 d . . .
H3 H 0.5449 0.0159 0.6196 0.021 Uiso 1 1 calc R . .
C4 C 0.50335(15) 0.22805(13) 0.56407(11) 0.0188(2) Uani 1 1 d . . .
H4 H 0.6087 0.2214 0.5212 0.023 Uiso 1 1 calc R . .
C5 C 0.38745(15) 0.36151(12) 0.56669(10) 0.0160(2) Uani 1 1 d . . .
C6 C 0.23115(15) 0.36767(13) 0.62681(10) 0.0169(2) Uani 1 1 d . . .
H6 H 0.1485 0.4571 0.6249 0.020 Uiso 1 1 calc R . .
C7 C 0.19542(14) 0.24492(13) 0.68909(10) 0.0163(2) Uani 1 1 d . . .
H7 H 0.0903 0.2513 0.7321 0.020 Uiso 1 1 calc R . .
C8 C 0.42468(15) 0.49462(13) 0.51315(10) 0.0177(2) Uani 1 1 d . . .
H8 H 0.3353 0.5794 0.4959 0.021 Uiso 1 1 calc R . .

loop_
_atom_site_aniso_label
_atom_site_aniso_U_11
_atom_site_aniso_U_22
_atom_site_aniso_U_33
_atom_site_aniso_U_23
_atom_site_aniso_U_13
_atom_site_aniso_U_12
S1 0.01279(14) 0.01257(14) 0.01983(15) -0.00287(11) -0.00193(11) -0.00256(11)
S2 0.01420(15) 0.01258(14) 0.01720(15) -0.00326(11) -0.00112(10) -0.00425(11)
N1 0.0150(5) 0.0108(4) 0.0200(5) -0.0017(4) -0.0006(4) -0.0048(4)
N2 0.0143(5) 0.0123(4) 0.0142(5) -0.0019(4) -0.0015(4) -0.0040(4)
O3 0.0148(4) 0.0176(4) 0.0169(4) -0.0008(3) 0.0004(3) -0.0074(3)
O4 0.0162(4) 0.0122(4) 0.0220(4) 0.0012(3) -0.0043(3) -0.0047(3)
C9 0.0159(5) 0.0110(5) 0.0134(5) -0.0035(4) -0.0008(4) -0.0051(4)
C10 0.0128(5) 0.0107(5) 0.0138(5) -0.0028(4) 0.0013(4) -0.0027(4)
C11 0.0130(5) 0.0128(5) 0.0154(5) -0.0027(4) -0.0018(4) -0.0028(4)
C12 0.0139(5) 0.0134(5) 0.0181(5) -0.0030(4) -0.0005(4) -0.0058(4)
C13 0.0165(5) 0.0121(5) 0.0141(5) -0.0017(4) 0.0002(4) -0.0047(4)
C14 0.0177(6) 0.0170(6) 0.0150(5) -0.0014(4) -0.0038(4) -0.0059(5)
C15 0.0154(5) 0.0159(5) 0.0174(5) -0.0029(4) -0.0013(4) -0.0072(4)
C16 0.0200(6) 0.0160(5) 0.0147(5) -0.0001(4) -0.0032(4) -0.0060(5)
C17 0.0194(6) 0.0165(6) 0.0224(6) -0.0077(5) -0.0057(5) -0.0016(5)
C18 0.0144(5) 0.0146(5) 0.0295(6) -0.0079(5) -0.0030(5) -0.0039(4)
C19 0.0131(5) 0.0156(5) 0.0229(6) -0.0054(5) -0.0047(4) -0.0033(4)
C20 0.0148(5) 0.0152(5) 0.0158(5) -0.0050(4) -0.0025(4) -0.0019(4)
O1 0.0209(4) 0.0194(4) 0.0195(4) -0.0033(3) 0.0035(3) -0.0113(4)
O2 0.0220(4) 0.0130(4) 0.0211(4) -0.0020(3) -0.0016(3) -0.0057(3)
C1 0.0156(5) 0.0150(5) 0.0151(5) -0.0011(4) -0.0040(4) -0.0068(4)
C2 0.0164(5) 0.0144(5) 0.0128(5) -0.0017(4) -0.0024(4) -0.0072(4)
C3 0.0162(6) 0.0144(5) 0.0199(6) -0.0038(4) -0.0003(4) -0.0048(4)
C4 0.0172(6) 0.0177(6) 0.0197(6) -0.0044(5) 0.0026(4) -0.0075(5)
C5 0.0208(6) 0.0154(5) 0.0127(5) -0.0026(4) -0.0008(4) -0.0087(5)
C6 0.0183(6) 0.0140(5) 0.0175(5) -0.0041(4) -0.0016(4) -0.0046(4)
C7 0.0152(5) 0.0177(6) 0.0163(5) -0.0049(4) 0.0005(4) -0.0067(4)
C8 0.0231(6) 0.0144(5) 0.0150(5) -0.0032(4) 0.0002(4) -0.0076(5)

loop_
_atom_type_symbol
_atom_type_description
_atom_type_scat_dispersion_real
_atom_type_scat_dispersion_imag
_atom_type_scat_source
C C 0.0033 0.0016 'International Tables Vol C Tables 4.2.6.8 and 6.1.1.4'
H H 0.0000 0.0000 'International Tables Vol C Tables 4.2.6.8 and 6.1.1.4'
N N 0.0061 0.0033 'International Tables Vol C Tables 4.2.6.8 and 6.1.1.4'
O O 0.0106 0.0060 'International Tables Vol C Tables 4.2.6.8 and 6.1.1.4'
S S 0.1246 0.1234 'International Tables Vol C Tables 4.2.6.8 and 6.1.1.4'

loop_
_geom_angle_atom_site_label_1
_geom_angle_atom_site_label_2
_geom_angle_atom_site_label_3
_geom_angle
_geom_angle_site_symmetry_1
_geom_angle_site_symmetry_3
_geom_angle_publ_flag
C17 S1 S2 101.80(4) . . ?
C19 S2 S1 102.39(4) . . ?
O4 C9 O3 125.67(10) . . ?
O4 C9 C10 116.67(10) . . ?
O3 C9 C10 117.67(10) . . ?
C15 C10 C11 119.09(10) . . ?
C15 C10 C9 121.80(10) . . ?
C11 C10 C9 119.10(10) . . ?
C12 C11 C10 120.81(11) . . ?
C11 C12 C13 120.36(11) . . ?
C14 C13 C12 118.47(10) . . ?
C14 C13 C16 118.79(11) . . ?
C12 C13 C16 122.72(11) . . ?
C15 C14 C13 120.82(11) . . ?
C10 C15 C14 120.39(11) . . ?
C16 C16 C13 125.57(14) 2_776 . ?
C18 C17 S1 113.76(9) . . ?
N1 C18 C17 112.03(10) . . ?
C20 C19 S2 114.41(8) . . ?
N2 C20 C19 112.82(9) . . ?
O2 C1 O1 125.56(11) . . ?
O2 C1 C2 117.55(10) . . ?
O1 C1 C2 116.89(10) . . ?
C7 C2 C3 118.73(11) . . ?
C7 C2 C1 121.26(10) . . ?
C3 C2 C1 120.00(10) . . ?
C4 C3 C2 120.74(11) . . ?
C3 C4 C5 120.66(11) . . ?
C6 C5 C4 118.21(11) . . ?
C6 C5 C8 118.78(11) . . ?
C4 C5 C8 122.97(11) . . ?
C7 C6 C5 120.93(11) . . ?
C6 C7 C2 120.55(11) . . ?
C8 C8 C5 125.15(15) 2_666 . ?

loop_
_geom_bond_atom_site_label_1
_geom_bond_atom_site_label_2
_geom_bond_distance
_geom_bond_site_symmetry_2
_geom_bond_publ_flag
S1 C17 1.8204(12) . ?
S1 S2 2.0368(4) . ?
S2 C19 1.8192(12) . ?
N1 C18 1.4921(15) . ?
N2 C20 1.4919(15) . ?
O3 C9 1.2652(14) . ?
O4 C9 1.2502(14) . ?
C9 C10 1.5071(15) . ?
C10 C15 1.3896(16) . ?
C10 C11 1.3997(16) . ?
C11 C12 1.3840(16) . ?
C12 C13 1.4057(16) . ?
C13 C14 1.4012(16) . ?
C13 C16 1.4690(15) . ?
C14 C15 1.3902(16) . ?
C16 C16 1.337(2) 2_776 ?
C17 C18 1.5116(17) . ?
C19 C20 1.5187(16) . ?
O1 C1 1.2667(15) . ?
O2 C1 1.2515(15) . ?
C1 C2 1.5151(15) . ?
C2 C7 1.3943(16) . ?
C2 C3 1.3994(17) . ?
C3 C4 1.3882(16) . ?
C4 C5 1.4019(17) . ?
C5 C6 1.4018(17) . ?
C5 C8 1.4749(16) . ?
C6 C7 1.3886(16) . ?
C8 C8 1.346(2) 2_666 ?

loop_
_geom_hbond_atom_site_label_D
_geom_hbond_atom_site_label_H
_geom_hbond_atom_site_label_A
_geom_hbond_distance_DH
_geom_hbond_distance_HA
_geom_hbond_distance_DA
_geom_hbond_angle_DHA
_geom_hbond_site_symmetry_A
N1 H1A O1 0.91 1.89 2.7764(13) 165.3 1_655
N1 H1B O4 0.91 1.75 2.6561(13) 172.9 2_757
N1 H1C O1 0.91 1.94 2.8488(14) 179.6 2_657
N2 H2A O3 0.91 1.90 2.7794(13) 163.4 2_667
N2 H2B O2 0.91 1.84 2.7423(13) 173.9 1_565
